data_9015631
loop_
_publ_author_name
'Yang, H.'
'Downs, R. T.'
'Evans, S. H.'
'Feinglos, M. N.'
'Tait, K. T.'

_publ_section_title
;
 Crystal structure of uchucchacuaite, AgMnPb3Sb5S12, and its relationship with
 ramdohrite and fizelyite
 Note: Sample ID R070760
;
_journal_name_full 'American Mineralogist'
_journal_page_first 1186
_journal_page_last 1189
_journal_paper_doi 10.2138/am.2011.3809
_journal_volume 96
_journal_year 2011
_chemical_compound_source 'Inakuraishi mine, Shakotan peninsula, Shiribeshi, Hokkaido Island, Japan'
_chemical_formula_sum 'Ag1.041 Mn0.919 Pb3 S12 Sb5.041'
_chemical_name_mineral Uchucchacuaite
_space_group_IT_number 14
_symmetry_space_group_name_Hall '-P 2yn'
_symmetry_space_group_name_H-M 'P 1 21/n 1'
_cell_angle_alpha 90
_cell_angle_beta 90.017
_cell_angle_gamma 90
_cell_length_a 19.3462
_cell_length_b 12.7251
_cell_length_c 8.7472
_cell_formula_units_Z 4
_cell_volume 2153.406
_database_code_amcsd 0018372
_exptl_crystal_density_diffrn 5.499
_cod_original_formula_sum 'Pb3 Mn.919 Ag1.041 Sb5.041 S12'
_cod_database_code 9015631

loop_
_space_group_symop_operation_xyz
x,y,z
1/2+x,1/2-y,1/2+z
1/2-x,1/2+y,1/2-z
-x,-y,-z

loop_
_atom_site_aniso_label
_atom_site_aniso_U_11
_atom_site_aniso_U_22
_atom_site_aniso_U_33
_atom_site_aniso_U_12
_atom_site_aniso_U_13
_atom_site_aniso_U_23
Pb1 0.02419 0.02214 0.02172 -0.00335 0.00297 -0.00268
Pb2 0.02801 0.02039 0.02603 -0.00215 -0.00251 0.00026
Pb3 0.02071 0.02176 0.01803 0.00080 -0.00013 -0.00048
MnM2 0.02509 0.01643 0.02287 -0.00079 0.00285 -0.00035
AgM2 0.02509 0.01643 0.02287 -0.00079 0.00285 -0.00035
SbM2 0.02509 0.01643 0.02287 -0.00079 0.00285 -0.00035
Ag 0.03778 0.04964 0.04037 0.02410 -0.00956 -0.00215
Sb1 0.01950 0.01597 0.01556 0.00112 -0.00052 0.00065
Sb2 0.01384 0.01628 0.01798 -0.00015 -0.00117 0.00216
Sb3 0.01579 0.01474 0.01617 0.00021 0.00045 0.00025
Sb4 0.01639 0.01757 0.01537 -0.00037 -0.00019 -0.00096
Sb5 0.01551 0.01544 0.01495 -0.00198 0.00028 0.00071
S1 0.02290 0.01939 0.01214 0.00497 -0.00045 -0.00025
S2 0.02152 0.02470 0.01303 -0.00636 -0.00200 0.00076
S3 0.01762 0.01872 0.01970 0.00387 -0.00070 -0.00173
S4 0.01645 0.01894 0.01974 -0.00389 0.00112 0.00320
S5 0.02051 0.02276 0.01395 -0.00604 -0.00133 0.00257
S6 0.01781 0.01853 0.01603 -0.00118 0.00130 -0.00050
S7 0.01860 0.01581 0.01352 0.00012 0.00072 0.00204
S8 0.01561 0.02404 0.01239 -0.00203 -0.00078 0.00060
S9 0.01518 0.01680 0.02092 -0.00308 0.00087 0.00135
S10 0.01466 0.02164 0.01742 -0.00133 -0.00007 0.00263
S11 0.02549 0.01757 0.01666 -0.00152 0.00192 -0.00221
S12 0.01734 0.01725 0.01515 0.00027 0.00011 0.00138

loop_
_atom_site_label
_atom_site_fract_x
_atom_site_fract_y
_atom_site_fract_z
_atom_site_occupancy
_atom_site_U_iso_or_equiv
Pb1 0.25586 0.90166 0.38972 1.00000 0.02268
Pb2 0.24825 0.91460 -0.09672 1.00000 0.02481
Pb3 0.05180 0.90146 0.62997 1.00000 0.02017
MnM2 0.13211 0.14680 0.12588 0.91900 0.02146
AgM2 0.13211 0.14680 0.12588 0.04100 0.02146
SbM2 0.13211 0.14680 0.12588 0.04100 0.02146
Ag 0.14163 0.17629 0.62300 1.00000 0.04260
Sb1 0.35223 0.12524 0.64425 1.00000 0.01701
Sb2 0.44411 0.86875 0.61565 1.00000 0.01603
Sb3 0.12878 0.64473 0.38365 1.00000 0.01556
Sb4 -0.05359 0.64154 0.63753 1.00000 0.01644
Sb5 0.05487 0.88067 0.14325 1.00000 0.01530
S1 0.39626 0.99419 -0.16734 1.00000 0.01814
S2 -0.00740 0.74981 0.84770 1.00000 0.01975
S3 0.23527 0.04558 -0.35350 1.00000 0.01868
S4 0.33928 0.76619 0.60375 1.00000 0.01837
S5 0.10245 0.98885 0.93949 1.00000 0.01907
S6 0.16491 0.76177 0.59025 1.00000 0.01746
S7 0.40142 0.00063 0.42987 1.00000 0.01598
S8 -0.01713 0.76437 0.43022 1.00000 0.01735
S9 0.25571 0.06084 0.13438 1.00000 0.01763
S10 -0.16697 0.72155 0.65435 1.00000 0.01791
S11 0.09300 0.00653 0.33590 1.00000 0.01991
S12 0.15966 0.76696 0.16719 1.00000 0.01658

loop_
_cod_related_entry_id
_cod_related_entry_database
_cod_related_entry_code
1 AMCSD 0018372
